data_4071107
loop_
_publ_author_name
'Lambert, Joseph B.'
'Liu, Zhongqiang'
'Liu, Chunqing'

_publ_section_title
;
 Metal&#x2212;Organic Frameworks from Silicon- and Germanium-Centered
 Tetrahedral Ligands
;
_journal_issue 7
_journal_name_full Organometallics
_journal_page_first 1464
_journal_paper_doi 10.1021/om701262m
_journal_volume 27
_journal_year 2008
_chemical_formula_sum 'C37 H37 Ge N3 O11 Zn1.5'
_chemical_formula_weight 870.34
_chemical_name_systematic
; 
 ? 
;
_space_group_IT_number 48
_symmetry_cell_setting orthorhombic
_symmetry_space_group_name_Hall '-P 2ab 2bc'
_symmetry_space_group_name_H-M 'P n n n :2'
_atom_sites_solution_hydrogens geom
_atom_sites_solution_primary direct
_atom_sites_solution_secondary difmap
_audit_creation_method SHELXL-97
_cell_angle_alpha 90.00
_cell_angle_beta 90.00
_cell_angle_gamma 90.00
_cell_formula_units_Z 8
_cell_length_a 14.2546(9)
_cell_length_b 23.6813(14)
_cell_length_c 24.0132(14)
_cell_measurement_reflns_used 8111
_cell_measurement_temperature 153(2)
_cell_measurement_theta_max 27.01
_cell_measurement_theta_min 2.38
_cell_volume 8106.1(8)
_computing_cell_refinement 'Bruker SMART'
_computing_data_collection 'Bruker SMART'
_computing_data_reduction 'Bruker SAINT'
_computing_molecular_graphics 'Bruker SHELXTL'
_computing_publication_material 'Bruker SHELXTL'
_computing_structure_refinement 'SHELXL-97 (Sheldrick, 1997)'
_computing_structure_solution 'SHELXS-97 (Sheldrick, 1990)'
_diffrn_ambient_temperature 153(2)
_diffrn_measured_fraction_theta_full 0.939
_diffrn_measured_fraction_theta_max 0.939
_diffrn_measurement_device_type 'CCD area detector'
_diffrn_measurement_method 'omega scans'
_diffrn_radiation_monochromator graphite
_diffrn_radiation_source 'fine-focus sealed tube'
_diffrn_radiation_type MoK\a
_diffrn_radiation_wavelength 0.71073
_diffrn_reflns_av_R_equivalents 0.0789
_diffrn_reflns_av_sigmaI/netI 0.0643
_diffrn_reflns_limit_h_max 18
_diffrn_reflns_limit_h_min -19
_diffrn_reflns_limit_k_max 31
_diffrn_reflns_limit_k_min -30
_diffrn_reflns_limit_l_max 32
_diffrn_reflns_limit_l_min -31
_diffrn_reflns_number 63197
_diffrn_reflns_theta_full 28.98
_diffrn_reflns_theta_max 28.98
_diffrn_reflns_theta_min 1.21
_exptl_absorpt_coefficient_mu 1.681
_exptl_absorpt_correction_T_max 0.9350
_exptl_absorpt_correction_T_min 0.5326
_exptl_absorpt_correction_type numerical
_exptl_absorpt_process_details face-indexed
_exptl_crystal_colour colorless
_exptl_crystal_density_diffrn 1.426
_exptl_crystal_density_method 'not measured'
_exptl_crystal_description plate
_exptl_crystal_F_000 3560
_exptl_crystal_size_max 0.378
_exptl_crystal_size_mid 0.348
_exptl_crystal_size_min 0.040
_refine_diff_density_max 0.515
_refine_diff_density_min -0.412
_refine_diff_density_rms 0.071
_refine_ls_extinction_method none
_refine_ls_goodness_of_fit_ref 0.851
_refine_ls_hydrogen_treatment constr
_refine_ls_matrix_type full
_refine_ls_number_parameters 353
_refine_ls_number_reflns 10119
_refine_ls_number_restraints 0
_refine_ls_restrained_S_all 0.851
_refine_ls_R_factor_all 0.0681
_refine_ls_R_factor_gt 0.0379
_refine_ls_shift/su_max 0.002
_refine_ls_shift/su_mean 0.000
_refine_ls_structure_factor_coef Fsqd
_refine_ls_weighting_details 'calc w=1/[\s^2^(Fo^2^)+(0.0501P)^2^+0.0000P] where P=(Fo^2^+2Fc^2^)/3'
_refine_ls_weighting_scheme calc
_refine_ls_wR_factor_gt 0.0882
_refine_ls_wR_factor_ref 0.0931
_reflns_number_gt 5962
_reflns_number_total 10119
_reflns_threshold_expression >2sigma(I)
_cod_data_source_file om701262m-file005.cif
_cod_data_source_block s95o
_cod_depositor_comments
;
The following automatic conversions were performed:

'_symmetry_cell_setting' value 'Orthorhombic' changed to
'orthorhombic' according to
/home/saulius/struct/CIF-dictionaries/cif_core.dic dictionary named
'cif_core.dic' version 2.4.1 from 2010-06-29.

Automatic conversion script
Id: cif_fix_values 1715 2011-07-08 13:25:40Z adriana 
;
_cod_original_sg_symbol_H-M Pnnn
_cod_original_formula_sum 'C37 H37 Ge N3 O11 Zn1.50'
_cod_database_code 4071107

loop_
_symmetry_equiv_pos_as_xyz
'x, y, z'
'-x+1/2, -y+1/2, z'
'-x+1/2, y, -z+1/2'
'x, -y+1/2, -z+1/2'
'-x, -y, -z'
'x-1/2, y-1/2, -z'
'x-1/2, -y, z-1/2'
'-x, y-1/2, z-1/2'

loop_
_atom_site_label
_atom_site_type_symbol
_atom_site_fract_x
_atom_site_fract_y
_atom_site_fract_z
_atom_site_U_iso_or_equiv
_atom_site_adp_type
_atom_site_occupancy
_atom_site_symmetry_multiplicity
_atom_site_calc_flag
_atom_site_refinement_flags
Ge1 Ge 0.563238(19) 0.982971(11) 0.139240(10) 0.03129(8) Uani 1 1 d .
Zn1 Zn 1.0000 1.0000 0.0000 0.03016(10) Uani 1 2 d S
Zn2 Zn 0.56113(2) 0.636441(12) 0.013464(12) 0.03407(9) Uani 1 1 d .
O1 O 0.95371(14) 1.14932(8) 0.07674(8) 0.0534(5) Uani 1 1 d .
O2 O 0.94949(11) 1.08932(7) 0.00664(6) 0.0336(4) Uani 1 1 d .
O3 O 0.6601(5) 0.7239(3) 0.0186(3) 0.0724(11) Uani 0.461(5) 1 d P
O4 O 0.5153(6) 0.7132(3) 0.0302(3) 0.0724(11) Uani 0.461(5) 1 d P
O3A O 0.6099(5) 0.7134(2) 0.0193(3) 0.0724(11) Uani 0.539(5) 1 d P
O4A O 0.4694(4) 0.7110(2) 0.0504(2) 0.0724(11) Uani 0.539(5) 1 d P
O5 O 0.11773(13) 1.02367(7) 0.04671(7) 0.0421(4) Uani 1 1 d .
O6 O 0.16707(13) 1.11279(8) 0.03334(7) 0.0449(5) Uani 1 1 d .
O7 O 0.55539(13) 0.98190(7) 0.42635(7) 0.0391(4) Uani 1 1 d .
O8 O 0.59146(14) 0.89152(8) 0.41103(7) 0.0478(5) Uani 1 1 d .
C1 C 0.66743(18) 1.02805(10) 0.11220(9) 0.0329(6) Uani 1 1 d .
C2 C 0.72565(18) 1.05803(11) 0.14817(10) 0.0385(6) Uani 1 1 d .
H2 H 0.7120 1.0588 0.1869 0.046 Uiso 1 1 calc R
C3 C 0.80339(19) 1.08686(11) 0.12817(10) 0.0395(6) Uani 1 1 d .
H3 H 0.8420 1.1076 0.1531 0.047 Uiso 1 1 calc R
C4 C 0.82499(18) 1.08558(10) 0.07207(10) 0.0352(6) Uani 1 1 d .
C5 C 0.76562(18) 1.05713(10) 0.03591(10) 0.0364(6) Uani 1 1 d .
H5 H 0.7793 1.0566 -0.0028 0.044 Uiso 1 1 calc R
C6 C 0.68713(18) 1.02964(11) 0.05540(10) 0.0377(6) Uani 1 1 d .
H6 H 0.6460 1.0116 0.0299 0.045 Uiso 1 1 calc R
C7 C 0.91443(18) 1.11030(11) 0.05171(11) 0.0376(6) Uani 1 1 d .
C8 C 0.5659(2) 0.90929(11) 0.10323(11) 0.0425(6) Uani 1 1 d .
C9 C 0.6480(2) 0.88158(11) 0.09109(11) 0.0471(7) Uani 1 1 d .
H9 H 0.7064 0.8999 0.0975 0.057 Uiso 1 1 calc R
C10 C 0.6469(3) 0.82746(13) 0.06968(12) 0.0663(10) Uani 1 1 d .
H10 H 0.7048 0.8096 0.0612 0.080 Uiso 1 1 calc R
C11 C 0.5669(4) 0.79942(14) 0.06046(14) 0.0765(12) Uani 1 1 d .
C12 C 0.4857(4) 0.82739(17) 0.06880(19) 0.1102(16) Uani 1 1 d .
H12 H 0.4280 0.8091 0.0605 0.132 Uiso 1 1 calc R
C13 C 0.4843(3) 0.88245(15) 0.08931(18) 0.0896(13) Uani 1 1 d .
H13 H 0.4261 0.9015 0.0937 0.108 Uiso 1 1 calc R
C14A C 0.5899(6) 0.7412(5) 0.0325(4) 0.0518(16) Uani 0.461(5) 1 d P
C14B C 0.5399(5) 0.7368(4) 0.0435(3) 0.0518(16) Uani 0.539(5) 1 d P
C15 C 0.44279(18) 1.01618(10) 0.11996(10) 0.0318(5) Uani 1 1 d .
C16 C 0.43602(19) 1.05850(11) 0.07978(10) 0.0379(6) Uani 1 1 d .
H16 H 0.4915 1.0759 0.0661 0.045 Uiso 1 1 calc R
C17 C 0.35037(19) 1.07532(11) 0.05972(10) 0.0384(6) Uani 1 1 d .
H17 H 0.3469 1.1051 0.0333 0.046 Uiso 1 1 calc R
C18 C 0.26851(17) 1.04899(10) 0.07784(9) 0.0334(6) Uani 1 1 d .
C19 C 0.27360(19) 1.00776(12) 0.11893(10) 0.0418(7) Uani 1 1 d .
H19 H 0.2181 0.9902 0.1323 0.050 Uiso 1 1 calc R
C20 C 0.36037(19) 0.99241(11) 0.14020(10) 0.0402(6) Uani 1 1 d .
H20 H 0.3636 0.9651 0.1691 0.048 Uiso 1 1 calc R
C21 C 0.17650(19) 1.06258(11) 0.05102(10) 0.0360(6) Uani 1 1 d .
C22 C 0.57133(17) 0.97146(10) 0.21936(9) 0.0306(5) Uani 1 1 d .
C23 C 0.5295(2) 1.00904(10) 0.25644(11) 0.0402(6) Uani 1 1 d .
H23 H 0.4985 1.0416 0.2425 0.048 Uiso 1 1 calc R
C24 C 0.53245(19) 0.99953(11) 0.31293(10) 0.0389(6) Uani 1 1 d .
H24 H 0.5034 1.0256 0.3376 0.047 Uiso 1 1 calc R
C25 C 0.57683(17) 0.95282(11) 0.33409(9) 0.0331(6) Uani 1 1 d .
C26 C 0.6190(2) 0.91521(11) 0.29758(10) 0.0433(7) Uani 1 1 d .
H26 H 0.6498 0.8826 0.3117 0.052 Uiso 1 1 calc R
C27 C 0.6166(2) 0.92469(11) 0.24105(10) 0.0429(7) Uani 1 1 d .
H27 H 0.6465 0.8988 0.2166 0.052 Uiso 1 1 calc R
C28 C 0.57426(17) 0.94130(11) 0.39536(10) 0.0349(6) Uani 1 1 d .

loop_
_atom_site_aniso_label
_atom_site_aniso_U_11
_atom_site_aniso_U_22
_atom_site_aniso_U_33
_atom_site_aniso_U_23
_atom_site_aniso_U_13
_atom_site_aniso_U_12
Ge1 0.03293(15) 0.03267(15) 0.02827(14) -0.00468(10) -0.00264(12) 0.00085(12)
Zn1 0.0323(2) 0.0325(2) 0.02563(19) 0.00521(16) -0.00114(17) -0.00136(18)
Zn2 0.03794(18) 0.02970(16) 0.03457(16) -0.00474(12) 0.00380(13) -0.00068(14)
O1 0.0524(13) 0.0449(12) 0.0628(13) -0.0150(10) 0.0103(10) -0.0135(10)
O2 0.0351(10) 0.0341(9) 0.0315(9) 0.0060(7) 0.0002(7) 0.0007(8)
O3 0.082(3) 0.0386(14) 0.097(2) -0.0292(14) -0.005(2) 0.000(2)
O4 0.082(3) 0.0386(14) 0.097(2) -0.0292(14) -0.005(2) 0.000(2)
O3A 0.082(3) 0.0386(14) 0.097(2) -0.0292(14) -0.005(2) 0.000(2)
O4A 0.082(3) 0.0386(14) 0.097(2) -0.0292(14) -0.005(2) 0.000(2)
O5 0.0389(11) 0.0414(11) 0.0459(11) 0.0004(8) -0.0100(9) -0.0009(9)
O6 0.0438(11) 0.0405(11) 0.0506(11) 0.0079(9) -0.0146(9) -0.0016(9)
O7 0.0490(11) 0.0388(10) 0.0295(9) -0.0080(7) 0.0054(8) -0.0072(9)
O8 0.0647(14) 0.0459(12) 0.0327(10) 0.0013(9) 0.0047(9) 0.0150(10)
C1 0.0359(15) 0.0343(14) 0.0284(13) -0.0022(10) 0.0006(11) 0.0046(12)
C2 0.0389(16) 0.0481(16) 0.0286(13) -0.0054(11) 0.0009(11) -0.0016(13)
C3 0.0397(16) 0.0401(15) 0.0387(15) -0.0070(11) -0.0034(12) -0.0020(13)
C4 0.0341(15) 0.0322(14) 0.0394(14) -0.0014(11) 0.0014(11) 0.0066(12)
C5 0.0380(16) 0.0395(15) 0.0317(13) 0.0004(11) -0.0004(11) 0.0033(13)
C6 0.0370(15) 0.0416(16) 0.0345(14) -0.0053(11) -0.0052(12) 0.0009(12)
C7 0.0416(16) 0.0338(15) 0.0375(14) 0.0068(12) -0.0010(12) 0.0046(12)
C8 0.0521(18) 0.0350(15) 0.0405(15) -0.0077(12) -0.0019(13) 0.0026(14)
C9 0.062(2) 0.0359(16) 0.0436(16) 0.0036(12) 0.0086(14) 0.0102(15)
C10 0.118(3) 0.044(2) 0.0366(17) 0.0044(14) 0.0179(19) 0.031(2)
C11 0.129(4) 0.0357(19) 0.065(2) -0.0172(16) -0.024(2) 0.025(2)
C12 0.124(4) 0.054(3) 0.152(4) -0.036(3) -0.044(3) -0.007(3)
C13 0.070(3) 0.052(2) 0.147(4) -0.046(2) -0.018(3) 0.001(2)
C14A 0.055(5) 0.046(3) 0.054(4) -0.001(3) -0.005(4) 0.004(4)
C14B 0.055(5) 0.046(3) 0.054(4) -0.001(3) -0.005(4) 0.004(4)
C15 0.0343(14) 0.0292(13) 0.0319(12) -0.0027(10) -0.0061(11) -0.0007(12)
C16 0.0367(15) 0.0405(15) 0.0365(13) -0.0016(11) 0.0003(12) -0.0075(13)
C17 0.0466(17) 0.0365(15) 0.0320(13) 0.0067(11) -0.0064(12) 0.0010(13)
C18 0.0358(15) 0.0343(14) 0.0302(13) -0.0035(10) -0.0058(11) 0.0014(12)
C19 0.0358(15) 0.0536(18) 0.0361(14) 0.0073(13) -0.0025(11) -0.0021(13)
C20 0.0415(16) 0.0452(17) 0.0340(14) 0.0141(12) -0.0036(12) 0.0068(13)
C21 0.0385(16) 0.0386(16) 0.0310(13) -0.0029(11) -0.0050(11) 0.0053(13)
C22 0.0291(14) 0.0356(14) 0.0269(12) -0.0034(10) -0.0014(10) 0.0014(11)
C23 0.0501(17) 0.0325(14) 0.0381(15) -0.0022(11) -0.0058(12) 0.0121(12)
C24 0.0433(15) 0.0394(15) 0.0341(14) -0.0125(12) 0.0001(11) 0.0083(13)
C25 0.0349(15) 0.0338(14) 0.0307(13) -0.0066(11) 0.0007(11) 0.0014(12)
C26 0.0538(18) 0.0413(16) 0.0347(14) -0.0004(12) 0.0001(13) 0.0197(14)
C27 0.0512(17) 0.0460(16) 0.0316(14) -0.0070(12) 0.0019(12) 0.0179(14)
C28 0.0344(15) 0.0389(15) 0.0313(13) -0.0078(11) 0.0008(11) -0.0036(12)

loop_
_atom_type_symbol
_atom_type_description
_atom_type_scat_dispersion_real
_atom_type_scat_dispersion_imag
_atom_type_scat_source
C C 0.0033 0.0016 'International Tables Vol C Tables 4.2.6.8 and 6.1.1.4'
H H 0.0000 0.0000 'International Tables Vol C Tables 4.2.6.8 and 6.1.1.4'
O O 0.0106 0.0060 'International Tables Vol C Tables 4.2.6.8 and 6.1.1.4'
Zn Zn 0.2839 1.4301 'International Tables Vol C Tables 4.2.6.8 and 6.1.1.4'
Ge Ge 0.1547 1.8001 'International Tables Vol C Tables 4.2.6.8 and 6.1.1.4'
N N 0.0061 0.0033 'International Tables Vol C Tables 4.2.6.8 and 6.1.1.4'

loop_
_geom_angle_atom_site_label_1
_geom_angle_atom_site_label_2
_geom_angle_atom_site_label_3
_geom_angle
_geom_angle_site_symmetry_1
_geom_angle_site_symmetry_3
C1 Ge1 C15 111.94(10) . .
C1 Ge1 C22 111.24(10) . .
C15 Ge1 C22 110.14(10) . .
C1 Ge1 C8 109.21(11) . .
C15 Ge1 C8 105.90(11) . .
C22 Ge1 C8 108.19(11) . .
O7 Zn1 O7 180.000(1) 7_675 3_655
O7 Zn1 O5 95.78(7) 7_675 1_655
O7 Zn1 O5 84.22(7) 3_655 1_655
O7 Zn1 O5 84.22(7) 7_675 5_675
O7 Zn1 O5 95.78(7) 3_655 5_675
O5 Zn1 O5 180.0 1_655 5_675
O7 Zn1 O2 90.73(6) 7_675 5_775
O7 Zn1 O2 89.27(6) 3_655 5_775
O5 Zn1 O2 91.91(6) 1_655 5_775
O5 Zn1 O2 88.10(6) 5_675 5_775
O7 Zn1 O2 89.27(6) 7_675 .
O7 Zn1 O2 90.73(6) 3_655 .
O5 Zn1 O2 88.09(6) 1_655 .
O5 Zn1 O2 91.90(6) 5_675 .
O2 Zn1 O2 180.0 5_775 .
O3A Zn2 O6 91.9(2) . 6_655
O3A Zn2 O4 40.9(3) . .
O6 Zn2 O4 129.3(3) 6_655 .
O3A Zn2 O8 99.67(19) . 4_565
O6 Zn2 O8 105.13(8) 6_655 4_565
O4 Zn2 O8 101.2(2) . 4_565
O3A Zn2 O2 145.0(2) . 6
O6 Zn2 O2 108.31(7) 6_655 6
O4 Zn2 O2 107.4(2) . 6
O8 Zn2 O2 102.01(7) 4_565 6
O3A Zn2 O4A 58.3(2) . .
O6 Zn2 O4A 148.34(16) 6_655 .
O4 Zn2 O4A 19.0(3) . .
O8 Zn2 O4A 91.54(16) 4_565 .
O2 Zn2 O4A 93.82(15) 6 .
O3A Zn2 C14B 30.4(2) . .
O6 Zn2 C14B 121.93(19) 6_655 .
O4 Zn2 C14B 13.1(3) . .
O8 Zn2 C14B 94.61(19) 4_565 .
O2 Zn2 C14B 120.17(18) 6 .
O4A Zn2 C14B 28.07(18) . .
O3A Zn2 C14A 13.0(3) . .
O6 Zn2 C14A 104.8(2) 6_655 .
O4 Zn2 C14A 28.6(3) . .
O8 Zn2 C14A 97.2(2) 4_565 .
O2 Zn2 C14A 135.3(2) 6 .
O4A Zn2 C14A 45.4(2) . .
C14B Zn2 C14A 17.39(19) . .
C7 O2 Zn2 107.17(16) . 6_665
C7 O2 Zn1 123.18(15) . .
Zn2 O2 Zn1 104.69(7) 6_665 .
O3A O3 C14A 43.7(7) . .
O3A O3 C14B 33.7(7) . .
C14A O3 C14B 11.7(7) . .
C14B O4 O4A 100.0(12) . .
C14B O4 C14A 34.1(10) . .
O4A O4 C14A 133.4(10) . .
C14B O4 O3A 67.1(9) . .
O4A O4 O3A 154.1(11) . .
C14A O4 O3A 34.4(5) . .
C14B O4 Zn2 129.2(11) . .
O4A O4 Zn2 109.0(8) . .
C14A O4 Zn2 102.5(6) . .
O3A O4 Zn2 68.9(4) . .
O3 O3A C14A 94.4(10) . .
O3 O3A C14B 127.2(9) . .
C14A O3A C14B 33.9(9) . .
O3 O3A O4 158.8(9) . .
C14A O3A O4 64.4(8) . .
C14B O3A O4 31.8(4) . .
O3 O3A Zn2 129.9(9) . .
C14A O3A Zn2 133.0(10) . .
C14B O3A Zn2 99.1(5) . .
O4 O3A Zn2 70.2(4) . .
O4 O4A C14B 37.4(6) . .
O4 O4A C14A 28.5(7) . .
C14B O4A C14A 9.8(7) . .
O4 O4A Zn2 52.0(6) . .
C14B O4A Zn2 82.2(5) . .
C14A O4A Zn2 72.5(4) . .
C21 O5 Zn1 141.13(16) . 1_455
C21 O6 Zn2 122.67(17) . 6_565
C28 O7 Zn1 141.78(17) . 3_655
C28 O8 Zn2 122.95(16) . 4_565
C2 C1 C6 118.3(2) . .
C2 C1 Ge1 121.94(18) . .
C6 C1 Ge1 119.78(19) . .
C3 C2 C1 120.8(2) . .
C3 C2 H2 119.6 . .
C1 C2 H2 119.6 . .
C4 C3 C2 120.3(2) . .
C4 C3 H3 119.8 . .
C2 C3 H3 119.8 . .
C3 C4 C5 119.0(2) . .
C3 C4 C7 120.2(2) . .
C5 C4 C7 120.6(2) . .
C6 C5 C4 120.9(2) . .
C6 C5 H5 119.6 . .
C4 C5 H5 119.6 . .
C5 C6 C1 120.6(2) . .
C5 C6 H6 119.7 . .
C1 C6 H6 119.7 . .
O1 C7 O2 121.3(2) . .
O1 C7 C4 121.5(2) . .
O2 C7 C4 117.2(2) . .
C13 C8 C9 116.8(3) . .
C13 C8 Ge1 120.6(2) . .
C9 C8 Ge1 122.6(2) . .
C8 C9 C10 120.8(3) . .
C8 C9 H9 119.6 . .
C10 C9 H9 119.6 . .
C11 C10 C9 122.2(3) . .
C11 C10 H10 118.9 . .
C9 C10 H10 118.9 . .
C10 C11 C12 117.6(3) . .
C10 C11 C14A 109.2(5) . .
C12 C11 C14A 132.4(5) . .
C10 C11 C14B 135.6(4) . .
C12 C11 C14B 106.8(5) . .
C14A C11 C14B 28.1(3) . .
C11 C12 C13 121.6(4) . .
C11 C12 H12 119.2 . .
C13 C12 H12 119.2 . .
C8 C13 C12 120.6(4) . .
C8 C13 H13 119.7 . .
C12 C13 H13 119.7 . .
C14B C14A O3A 111.2(18) . .
C14B C14A O3 150.8(18) . .
O3A C14A O3 41.9(6) . .
C14B C14A O4 32.4(11) . .
O3A C14A O4 81.2(10) . .
O3 C14A O4 123.0(10) . .
C14B C14A C11 77.3(13) . .
O3A C14A C11 170.7(12) . .
O3 C14A C11 129.0(9) . .
O4 C14A C11 107.9(7) . .
C14B C14A O4A 15.3(11) . .
O3A C14A O4A 95.9(10) . .
O3 C14A O4A 136.6(9) . .
O4 C14A O4A 18.1(4) . .
C11 C14A O4A 92.6(5) . .
C14B C14A Zn2 77.2(13) . .
O3A C14A Zn2 34.0(8) . .
O3 C14A Zn2 74.8(6) . .
O4 C14A Zn2 48.9(5) . .
C11 C14A Zn2 153.7(6) . .
O4A C14A Zn2 62.1(3) . .
O4 C14B C14A 113.5(19) . .
O4 C14B O4A 42.7(8) . .
C14A C14B O4A 154.8(17) . .
O4 C14B O3A 81.1(11) . .
C14A C14B O3A 34.9(11) . .
O4A C14B O3A 120.0(8) . .
O4 C14B C11 160.2(11) . .
C14A C14B C11 74.6(13) . .
O4A C14B C11 130.6(7) . .
O3A C14B C11 109.4(6) . .
O4 C14B O3 100.2(11) . .
C14A C14B O3 17.5(11) . .
O4A C14B O3 138.5(7) . .
O3A C14B O3 19.2(3) . .
C11 C14B O3 90.7(5) . .
O4 C14B Zn2 37.7(8) . .
C14A C14B Zn2 85.4(13) . .
O4A C14B Zn2 69.8(5) . .
O3A C14B Zn2 50.5(4) . .
C11 C14B Zn2 158.9(5) . .
O3 C14B Zn2 68.7(3) . .
C20 C15 C16 118.3(2) . .
C20 C15 Ge1 119.94(18) . .
C16 C15 Ge1 121.11(19) . .
C17 C16 C15 120.9(2) . .
C17 C16 H16 119.6 . .
C15 C16 H16 119.6 . .
C16 C17 C18 120.4(2) . .
C16 C17 H17 119.8 . .
C18 C17 H17 119.8 . .
C19 C18 C17 119.5(2) . .
C19 C18 C21 120.2(2) . .
C17 C18 C21 120.2(2) . .
C20 C19 C18 119.5(2) . .
C20 C19 H19 120.3 . .
C18 C19 H19 120.3 . .
C19 C20 C15 121.3(2) . .
C19 C20 H20 119.4 . .
C15 C20 H20 119.4 . .
O5 C21 O6 126.3(2) . .
O5 C21 C18 117.7(2) . .
O6 C21 C18 116.0(2) . .
C27 C22 C23 118.1(2) . .
C27 C22 Ge1 120.78(17) . .
C23 C22 Ge1 121.13(18) . .
C24 C23 C22 120.8(2) . .
C24 C23 H23 119.6 . .
C22 C23 H23 119.6 . .
C25 C24 C23 120.8(2) . .
C25 C24 H24 119.6 . .
C23 C24 H24 119.6 . .
C24 C25 C26 118.9(2) . .
C24 C25 C28 120.0(2) . .
C26 C25 C28 121.0(2) . .
C27 C26 C25 120.5(2) . .
C27 C26 H26 119.7 . .
C25 C26 H26 119.7 . .
C26 C27 C22 120.9(2) . .
C26 C27 H27 119.6 . .
C22 C27 H27 119.6 . .
O7 C28 O8 125.8(2) . .
O7 C28 C25 116.9(2) . .
O8 C28 C25 117.3(2) . .

loop_
_geom_bond_atom_site_label_1
_geom_bond_atom_site_label_2
_geom_bond_distance
_geom_bond_site_symmetry_2
Ge1 C1 1.941(3) .
Ge1 C15 1.944(3) .
Ge1 C22 1.947(2) .
Ge1 C8 1.948(3) .
Zn1 O7 1.9836(16) 7_675
Zn1 O7 1.9836(16) 3_655
Zn1 O5 2.0950(18) 1_655
Zn1 O5 2.0950(18) 5_675
Zn1 O2 2.2402(17) 5_775
Zn1 O2 2.2402(17) .
Zn2 O3A 1.956(6) .
Zn2 O6 1.9641(17) 6_655
Zn2 O4 1.973(6) .
Zn2 O8 1.9780(17) 4_565
Zn2 O2 2.0026(17) 6
Zn2 O4A 2.369(5) .
Zn2 C14B 2.502(9) .
Zn2 C14A 2.557(11) .
O1 C7 1.236(3) .
O2 C7 1.292(3) .
O2 Zn2 2.0026(17) 6_665
O3 O3A 0.758(7) .
O3 C14A 1.133(10) .
O3 C14B 1.840(9) .
O4 C14B 0.732(9) .
O4 O4A 0.818(8) .
O4 C14A 1.254(12) .
O4 O3A 1.373(10) .
O3A C14A 0.785(10) .
O3A C14B 1.280(10) .
O4A C14B 1.188(8) .
O4A C14A 1.910(9) .
O5 C21 1.250(3) .
O5 Zn1 2.0950(18) 1_455
O6 C21 1.270(3) .
O6 Zn2 1.9641(17) 6_565
O7 C28 1.245(3) .
O7 Zn1 1.9836(16) 3_655
O8 C28 1.261(3) .
O8 Zn2 1.9780(17) 4_565
C1 C2 1.393(3) .
C1 C6 1.393(3) .
C2 C3 1.387(4) .
C2 H2 0.9500 .
C3 C4 1.382(3) .
C3 H3 0.9500 .
C4 C5 1.387(3) .
C4 C7 1.486(4) .
C5 C6 1.376(3) .
C5 H5 0.9500 .
C6 H6 0.9500 .
C8 C13 1.367(4) .
C8 C9 1.373(4) .
C9 C10 1.381(4) .
C9 H9 0.9500 .
C10 C11 1.338(5) .
C10 H10 0.9500 .
C11 C12 1.349(6) .
C11 C14A 1.567(11) .
C11 C14B 1.586(9) .
C12 C13 1.394(5) .
C12 H12 0.9500 .
C13 H13 0.9500 .
C14A C14B 0.767(9) .
C15 C20 1.391(4) .
C15 C16 1.394(3) .
C16 C17 1.372(3) .
C16 H16 0.9500 .
C17 C18 1.393(3) .
C17 H17 0.9500 .
C18 C19 1.390(3) .
C18 C21 1.496(3) .
C19 C20 1.387(4) .
C19 H19 0.9500 .
C20 H20 0.9500 .
C22 C27 1.384(3) .
C22 C23 1.393(3) .
C23 C24 1.376(4) .
C23 H23 0.9500 .
C24 C25 1.372(3) .
C24 H24 0.9500 .
C25 C26 1.387(3) .
C25 C28 1.497(3) .
C26 C27 1.376(3) .
C26 H26 0.9500 .
C27 H27 0.9500 .

loop_
_geom_torsion_atom_site_label_1
_geom_torsion_atom_site_label_2
_geom_torsion_atom_site_label_3
_geom_torsion_atom_site_label_4
_geom_torsion
_geom_torsion_site_symmetry_1
_geom_torsion_site_symmetry_4
O7 Zn1 O2 C7 -170.31(19) 7_675 .
O7 Zn1 O2 C7 9.69(19) 3_655 .
O5 Zn1 O2 C7 -74.51(19) 1_655 .
O5 Zn1 O2 C7 105.49(19) 5_675 .
O2 Zn1 O2 C7 0.00(13) 5_775 .
O7 Zn1 O2 Zn2 -47.91(8) 7_675 6_665
O7 Zn1 O2 Zn2 132.09(8) 3_655 6_665
O5 Zn1 O2 Zn2 47.90(8) 1_655 6_665
O5 Zn1 O2 Zn2 -132.10(8) 5_675 6_665
O2 Zn1 O2 Zn2 0.00(5) 5_775 6_665
O3A Zn2 O4 C14B -31.3(13) . .
O6 Zn2 O4 C14B -59.9(15) 6_655 .
O8 Zn2 O4 C14B 60.5(15) 4_565 .
O2 Zn2 O4 C14B 167.1(14) 6 .
O4A Zn2 O4 C14B 121.2(19) . .
C14A Zn2 O4 C14B -23.9(13) . .
O3A Zn2 O4 O4A -152.5(12) . .
O6 Zn2 O4 O4A 179.0(8) 6_655 .
O8 Zn2 O4 O4A -60.6(9) 4_565 .
O2 Zn2 O4 O4A 45.9(10) 6 .
C14B Zn2 O4 O4A -121.2(19) . .
C14A Zn2 O4 O4A -145.1(14) . .
O3A Zn2 O4 C14A -7.4(6) . .
O6 Zn2 O4 C14A -35.9(8) 6_655 .
O8 Zn2 O4 C14A 84.5(6) 4_565 .
O2 Zn2 O4 C14A -169.0(6) 6 .
O4A Zn2 O4 C14A 145.1(14) . .
C14B Zn2 O4 C14A 23.9(13) . .
O6 Zn2 O4 O3A -28.6(5) 6_655 .
O8 Zn2 O4 O3A 91.9(4) 4_565 .
O2 Zn2 O4 O3A -161.6(3) 6 .
O4A Zn2 O4 O3A 152.5(12) . .
C14B Zn2 O4 O3A 31.3(13) . .
C14A Zn2 O4 O3A 7.4(6) . .
C14B O3 O3A C14A 9.6(11) . .
C14A O3 O3A C14B -9.6(11) . .
C14A O3 O3A O4 -4(3) . .
C14B O3 O3A O4 6(2) . .
C14A O3 O3A Zn2 -162.8(17) . .
C14B O3 O3A Zn2 -153(2) . .
C14B O4 O3A O3 -9(3) . .
O4A O4 O3A O3 -73(4) . .
C14A O4 O3A O3 4(3) . .
Zn2 O4 O3A O3 -163(3) . .
C14B O4 O3A C14A -13.1(14) . .
O4A O4 O3A C14A -77(2) . .
Zn2 O4 O3A C14A -167.2(10) . .
O4A O4 O3A C14B -64(2) . .
C14A O4 O3A C14B 13.1(14) . .
Zn2 O4 O3A C14B -154.1(10) . .
C14B O4 O3A Zn2 154.1(10) . .
O4A O4 O3A Zn2 90(2) . .
C14A O4 O3A Zn2 167.2(10) . .
O6 Zn2 O3A O3 -29.6(13) 6_655 .
O4 Zn2 O3A O3 172.2(15) . .
O8 Zn2 O3A O3 76.1(13) 4_565 .
O2 Zn2 O3A O3 -156.2(11) 6 .
O4A Zn2 O3A O3 161.9(14) . .
C14B Zn2 O3A O3 158.7(16) . .
C14A Zn2 O3A O3 156(2) . .
O6 Zn2 O3A C14A 174.2(14) 6_655 .
O4 Zn2 O3A C14A 15.9(13) . .
O8 Zn2 O3A C14A -80.1(14) 4_565 .
O2 Zn2 O3A C14A 47.6(15) 6 .
O4A Zn2 O3A C14A 5.7(13) . .
C14B Zn2 O3A C14A 2.4(14) . .
O6 Zn2 O3A C14B 171.8(5) 6_655 .
O4 Zn2 O3A C14B 13.5(5) . .
O8 Zn2 O3A C14B -82.5(5) 4_565 .
O2 Zn2 O3A C14B 45.2(7) 6 .
O4A Zn2 O3A C14B 3.3(5) . .
C14A Zn2 O3A C14B -2.4(14) . .
O6 Zn2 O3A O4 158.3(4) 6_655 .
O8 Zn2 O3A O4 -96.0(4) 4_565 .
O2 Zn2 O3A O4 31.7(6) 6 .
O4A Zn2 O3A O4 -10.2(4) . .
C14B Zn2 O3A O4 -13.5(5) . .
C14A Zn2 O3A O4 -15.9(13) . .
C14A O4 O4A C14B 7.9(12) . .
O3A O4 O4A C14B 57.2(19) . .
Zn2 O4 O4A C14B 137.7(14) . .
C14B O4 O4A C14A -7.9(12) . .
O3A O4 O4A C14A 49.2(18) . .
Zn2 O4 O4A C14A 129.8(17) . .
C14B O4 O4A Zn2 -137.7(14) . .
C14A O4 O4A Zn2 -129.8(17) . .
O3A O4 O4A Zn2 -81(2) . .
O3A Zn2 O4A O4 20.8(9) . .
O6 Zn2 O4A O4 -1.5(11) 6_655 .
O8 Zn2 O4A O4 121.3(9) 4_565 .
O2 Zn2 O4A O4 -136.6(9) 6 .
C14B Zn2 O4A O4 24.3(9) . .
C14A Zn2 O4A O4 22.6(9) . .
O3A Zn2 O4A C14B -3.5(5) . .
O6 Zn2 O4A C14B -25.9(6) 6_655 .
O4 Zn2 O4A C14B -24.3(9) . .
O8 Zn2 O4A C14B 96.9(5) 4_565 .
O2 Zn2 O4A C14B -160.9(5) 6 .
C14A Zn2 O4A C14B -1.7(6) . .
O3A Zn2 O4A C14A -1.8(4) . .
O6 Zn2 O4A C14A -24.1(5) 6_655 .
O4 Zn2 O4A C14A -22.6(9) . .
O8 Zn2 O4A C14A 98.6(3) 4_565 .
O2 Zn2 O4A C14A -159.2(3) 6 .
C14B Zn2 O4A C14A 1.7(6) . .
C15 Ge1 C1 C2 110.1(2) . .
C22 Ge1 C1 C2 -13.6(2) . .
C8 Ge1 C1 C2 -133.0(2) . .
C15 Ge1 C1 C6 -71.8(2) . .
C22 Ge1 C1 C6 164.52(19) . .
C8 Ge1 C1 C6 45.2(2) . .
C6 C1 C2 C3 -2.5(4) . .
Ge1 C1 C2 C3 175.6(2) . .
C1 C2 C3 C4 -0.9(4) . .
C2 C3 C4 C5 2.7(4) . .
C2 C3 C4 C7 -172.3(2) . .
C3 C4 C5 C6 -1.1(4) . .
C7 C4 C5 C6 173.9(2) . .
C4 C5 C6 C1 -2.4(4) . .
C2 C1 C6 C5 4.1(4) . .
Ge1 C1 C6 C5 -174.07(19) . .
Zn2 O2 C7 O1 -5.6(3) 6_665 .
Zn1 O2 C7 O1 115.7(2) . .
Zn2 O2 C7 C4 174.40(17) 6_665 .
Zn1 O2 C7 C4 -64.3(3) . .
C3 C4 C7 O1 -27.6(4) . .
C5 C4 C7 O1 157.4(3) . .
C3 C4 C7 O2 152.4(2) . .
C5 C4 C7 O2 -22.5(3) . .
C1 Ge1 C8 C13 -144.0(3) . .
C15 Ge1 C8 C13 -23.3(3) . .
C22 Ge1 C8 C13 94.8(3) . .
C1 Ge1 C8 C9 36.7(3) . .
C15 Ge1 C8 C9 157.4(2) . .
C22 Ge1 C8 C9 -84.5(2) . .
C13 C8 C9 C10 -4.7(4) . .
Ge1 C8 C9 C10 174.7(2) . .
C8 C9 C10 C11 -0.8(5) . .
C9 C10 C11 C12 5.0(6) . .
C9 C10 C11 C14A 176.2(4) . .
C9 C10 C11 C14B -171.7(5) . .
C10 C11 C12 C13 -3.6(7) . .
C14A C11 C12 C13 -172.4(6) . .
C14B C11 C12 C13 174.0(5) . .
C9 C8 C13 C12 6.0(6) . .
Ge1 C8 C13 C12 -173.4(3) . .
C11 C12 C13 C8 -2.0(7) . .
O3 O3A C14A C14B -166.2(16) . .
O4 O3A C14A C14B 12.3(13) . .
Zn2 O3A C14A C14B -4(2) . .
C14B O3A C14A O3 166.2(16) . .
O4 O3A C14A O3 178.5(11) . .
Zn2 O3A C14A O3 162.0(18) . .
O3 O3A C14A O4 -178.5(11) . .
C14B O3A C14A O4 -12.3(13) . .
Zn2 O3A C14A O4 -16.6(13) . .
O3 O3A C14A C11 -11(8) . .
C14B O3A C14A C11 155(9) . .
O4 O3A C14A C11 167(8) . .
Zn2 O3A C14A C11 151(7) . .
O3 O3A C14A O4A -168.0(9) . .
C14B O3A C14A O4A -1.8(12) . .
O4 O3A C14A O4A 10.6(5) . .
Zn2 O3A C14A O4A -6.0(14) . .
O3 O3A C14A Zn2 -162.0(18) . .
C14B O3A C14A Zn2 4(2) . .
O4 O3A C14A Zn2 16.6(13) . .
O3A O3 C14A C14B 27(3) . .
C14B O3 C14A O3A -27(3) . .
O3A O3 C14A O4 1.7(13) . .
C14B O3 C14A O4 -25(3) . .
O3A O3 C14A C11 177.6(17) . .
C14B O3 C14A C11 150(4) . .
O3A O3 C14A O4A 17.5(13) . .
C14B O3 C14A O4A -10(2) . .
O3A O3 C14A Zn2 10.3(10) . .
C14B O3 C14A Zn2 -17(3) . .
O4A O4 C14A C14B -14(2) . .
O3A O4 C14A C14B -158(2) . .
Zn2 O4 C14A C14B -145.9(18) . .
C14B O4 C14A O3A 158(2) . .
O4A O4 C14A O3A 144.1(15) . .
Zn2 O4 C14A O3A 12.2(10) . .
C14B O4 C14A O3 157(2) . .
O4A O4 C14A O3 143.0(13) . .
O3A O4 C14A O3 -1.2(9) . .
Zn2 O4 C14A O3 11.1(12) . .
C14B O4 C14A C11 -19.7(15) . .
O4A O4 C14A C11 -33.7(17) . .
O3A O4 C14A C11 -177.8(14) . .
Zn2 O4 C14A C11 -165.6(5) . .
C14B O4 C14A O4A 14(2) . .
O3A O4 C14A O4A -144.1(15) . .
Zn2 O4 C14A O4A -131.9(17) . .
C14B O4 C14A Zn2 145.9(18) . .
O4A O4 C14A Zn2 131.9(17) . .
O3A O4 C14A Zn2 -12.2(10) . .
C10 C11 C14A C14B 161.9(11) . .
C12 C11 C14A C14B -28.6(15) . .
C10 C11 C14A O3A 6(8) . .
C12 C11 C14A O3A 175(7) . .
C14B C11 C14A O3A -156(9) . .
C10 C11 C14A O3 -3.8(12) . .
C12 C11 C14A O3 165.7(8) . .
C14B C11 C14A O3 -166(2) . .
C10 C11 C14A O4 172.6(7) . .
C12 C11 C14A O4 -17.9(11) . .
C14B C11 C14A O4 10.7(8) . .
C10 C11 C14A O4A 162.7(4) . .
C12 C11 C14A O4A -27.8(8) . .
C14B C11 C14A O4A 0.7(9) . .
C10 C11 C14A Zn2 147.5(11) . .
C12 C11 C14A Zn2 -43.0(16) . .
C14B C11 C14A Zn2 -14.4(7) . .
O4 O4A C14A C14B 151(4) . .
Zn2 O4A C14A C14B -170(4) . .
O4 O4A C14A O3A -35.6(15) . .
C14B O4A C14A O3A 174(4) . .
Zn2 O4A C14A O3A 3.8(9) . .
O4 O4A C14A O3 -47.3(16) . .
C14B O4A C14A O3 162(4) . .
Zn2 O4A C14A O3 -7.9(11) . .
C14B O4A C14A O4 -151(4) . .
Zn2 O4A C14A O4 39.4(14) . .
O4 O4A C14A C11 148.1(17) . .
C14B O4A C14A C11 -3(3) . .
Zn2 O4A C14A C11 -172.5(5) . .
O4 O4A C14A Zn2 -39.4(14) . .
C14B O4A C14A Zn2 170(4) . .
O3A Zn2 C14A C14B 176(2) . .
O6 Zn2 C14A C14B 169.9(11) 6_655 .
O4 Zn2 C14A C14B 17.9(10) . .
O8 Zn2 C14A C14B -82.3(12) 4_565 .
O2 Zn2 C14A C14B 33.0(13) 6 .
O4A Zn2 C14A C14B 2.7(10) . .
O6 Zn2 C14A O3A -6.0(14) 6_655 .
O4 Zn2 C14A O3A -158.0(17) . .
O8 Zn2 C14A O3A 101.8(14) 4_565 .
O2 Zn2 C14A O3A -143.0(12) 6 .
O4A Zn2 C14A O3A -173.2(16) . .
C14B Zn2 C14A O3A -176(2) . .
O3A Zn2 C14A O3 -12.4(12) . .
O6 Zn2 C14A O3 -18.4(6) 6_655 .
O4 Zn2 C14A O3 -170.4(11) . .
O8 Zn2 C14A O3 89.4(6) 4_565 .
O2 Zn2 C14A O3 -155.3(4) 6 .
O4A Zn2 C14A O3 174.4(8) . .
C14B Zn2 C14A O3 171.7(16) . .
O3A Zn2 C14A O4 158.0(17) . .
O6 Zn2 C14A O4 152.0(6) 6_655 .
O8 Zn2 C14A O4 -100.2(6) 4_565 .
O2 Zn2 C14A O4 15.0(8) 6 .
O4A Zn2 C14A O4 -15.2(6) . .
C14B Zn2 C14A O4 -17.9(10) . .
O3A Zn2 C14A C11 -170(2) . .
O6 Zn2 C14A C11 -175.7(12) 6_655 .
O4 Zn2 C14A C11 32.3(11) . .
O8 Zn2 C14A C11 -67.9(13) 4_565 .
O2 Zn2 C14A C11 47.4(14) 6 .
O4A Zn2 C14A C11 17.1(11) . .
C14B Zn2 C14A C11 14.4(7) . .
O3A Zn2 C14A O4A 173.2(16) . .
O6 Zn2 C14A O4A 167.2(3) 6_655 .
O4 Zn2 C14A O4A 15.2(6) . .
O8 Zn2 C14A O4A -85.0(3) 4_565 .
O2 Zn2 C14A O4A 30.2(5) 6 .
C14B Zn2 C14A O4A -2.7(10) . .
O4A O4 C14B C14A 169.7(16) . .
O3A O4 C14B C14A 13.2(14) . .
Zn2 O4 C14B C14A 45(2) . .
C14A O4 C14B O4A -169.7(16) . .
O3A O4 C14B O4A -156.5(10) . .
Zn2 O4 C14B O4A -124.8(17) . .
O4A O4 C14B O3A 156.5(10) . .
C14A O4 C14B O3A -13.2(14) . .
Zn2 O4 C14B O3A 31.8(12) . .
O4A O4 C14B C11 -80(4) . .
C14A O4 C14B C11 111(4) . .
O3A O4 C14B C11 124(4) . .
Zn2 O4 C14B C11 156(3) . .
O4A O4 C14B O3 157.9(8) . .
C14A O4 C14B O3 -11.8(13) . .
O3A O4 C14B O3 1.4(5) . .
Zn2 O4 C14B O3 33.1(14) . .
O4A O4 C14B Zn2 124.8(17) . .
C14A O4 C14B Zn2 -45(2) . .
O3A O4 C14B Zn2 -31.8(12) . .
O3A C14A C14B O4 -23(2) . .
O3 C14A C14B O4 -42(4) . .
C11 C14A C14B O4 160.8(14) . .
O4A C14A C14B O4 -17(3) . .
Zn2 C14A C14B O4 -25.7(13) . .
O3A C14A C14B O4A -7(5) . .
O3 C14A C14B O4A -26(6) . .
O4 C14A C14B O4A 17(3) . .
C11 C14A C14B O4A 177(3) . .
Zn2 C14A C14B O4A -9(3) . .
O3 C14A C14B O3A -19(2) . .
O4 C14A C14B O3A 23(2) . .
C11 C14A C14B O3A -175.9(15) . .
O4A C14A C14B O3A 7(5) . .
Zn2 C14A C14B O3A -2.4(14) . .
O3A C14A C14B C11 175.9(15) . .
O3 C14A C14B C11 157(3) . .
O4 C14A C14B C11 -160.8(14) . .
O4A C14A C14B C11 -177(3) . .
Zn2 C14A C14B C11 173.5(3) . .
O3A C14A C14B O3 19(2) . .
O4 C14A C14B O3 42(4) . .
C11 C14A C14B O3 -157(3) . .
O4A C14A C14B O3 26(6) . .
Zn2 C14A C14B O3 17(3) . .
O3A C14A C14B Zn2 2.4(14) . .
O3 C14A C14B Zn2 -17(3) . .
O4 C14A C14B Zn2 25.7(13) . .
C11 C14A C14B Zn2 -173.5(3) . .
O4A C14A C14B Zn2 9(3) . .
C14A O4A C14B O4 23(3) . .
Zn2 O4A C14B O4 32.3(11) . .
O4 O4A C14B C14A -23(3) . .
Zn2 O4A C14B C14A 10(4) . .
O4 O4A C14B O3A -27.1(13) . .
C14A O4A C14B O3A -4(3) . .
Zn2 O4A C14B O3A 5.3(7) . .
O4 O4A C14B C11 154.0(16) . .
C14A O4A C14B C11 177(4) . .
Zn2 O4A C14B C11 -173.7(8) . .
O4 O4A C14B O3 -34.0(13) . .
C14A O4A C14B O3 -11(3) . .
Zn2 O4A C14B O3 -1.6(9) . .
O4 O4A C14B Zn2 -32.3(11) . .
C14A O4A C14B Zn2 -10(4) . .
O3 O3A C14B O4 175.9(16) . .
C14A O3A C14B O4 159(2) . .
Zn2 O3A C14B O4 -24.6(10) . .
O3 O3A C14B C14A 17(2) . .
O4 O3A C14B C14A -159(2) . .
Zn2 O3A C14B C14A 176.9(18) . .
O3 O3A C14B O4A -165.9(12) . .
C14A O3A C14B O4A 177(2) . .
O4 O3A C14B O4A 18.2(9) . .
Zn2 O3A C14B O4A -6.4(9) . .
O3 O3A C14B C11 13.2(16) . .
C14A O3A C14B C11 -4.1(15) . .
O4 O3A C14B C11 -162.7(13) . .
Zn2 O3A C14B C11 172.7(4) . .
C14A O3A C14B O3 -17(2) . .
O4 O3A C14B O3 -175.9(16) . .
Zn2 O3A C14B O3 159.5(16) . .
O3 O3A C14B Zn2 -159.5(16) . .
C14A O3A C14B Zn2 -176.9(18) . .
O4 O3A C14B Zn2 24.6(10) . .
C10 C11 C14B O4 -142(3) . .
C12 C11 C14B O4 41(4) . .
C14A C11 C14B O4 -117(4) . .
C10 C11 C14B C14A -24.7(14) . .
C12 C11 C14B C14A 158.4(11) . .
C10 C11 C14B O4A 156.8(7) . .
C12 C11 C14B O4A -20.1(10) . .
C14A C11 C14B O4A -178.5(19) . .
C10 C11 C14B O3A -22.2(10) . .
C12 C11 C14B O3A 160.8(6) . .
C14A C11 C14B O3A 2.5(9) . .
C10 C11 C14B O3 -17.9(7) . .
C12 C11 C14B O3 165.1(4) . .
C14A C11 C14B O3 6.8(10) . .
C10 C11 C14B Zn2 -6.5(17) . .
C12 C11 C14B Zn2 176.6(12) . .
C14A C11 C14B Zn2 18.2(9) . .
O3A O3 C14B O4 -4.1(16) . .
C14A O3 C14B O4 141(4) . .
O3A O3 C14B C14A -145(4) . .
O3A O3 C14B O4A 18.5(16) . .
C14A O3 C14B O4A 164(4) . .
C14A O3 C14B O3A 145(4) . .
O3A O3 C14B C11 -167.5(15) . .
C14A O3 C14B C11 -22(3) . .
O3A O3 C14B Zn2 16.9(13) . .
C14A O3 C14B Zn2 162(3) . .
O3A Zn2 C14B O4 137.7(17) . .
O6 Zn2 C14B O4 127.9(14) 6_655 .
O8 Zn2 C14B O4 -121.0(14) 4_565 .
O2 Zn2 C14B O4 -14.3(15) 6 .
O4A Zn2 C14B O4 -36.4(13) . .
C14A Zn2 C14B O4 139(2) . .
O3A Zn2 C14B C14A -1.8(10) . .
O6 Zn2 C14B C14A -11.5(13) 6_655 .
O4 Zn2 C14B C14A -139(2) . .
O8 Zn2 C14B C14A 99.5(12) 4_565 .
O2 Zn2 C14B C14A -153.7(11) 6 .
O4A Zn2 C14B C14A -175.9(15) . .
O3A Zn2 C14B O4A 174.1(8) . .
O6 Zn2 C14B O4A 164.4(4) 6_655 .
O4 Zn2 C14B O4A 36.4(13) . .
O8 Zn2 C14B O4A -84.6(5) 4_565 .
O2 Zn2 C14B O4A 22.1(5) 6 .
C14A Zn2 C14B O4A 175.9(15) . .
O6 Zn2 C14B O3A -9.7(6) 6_655 .
O4 Zn2 C14B O3A -137.7(17) . .
O8 Zn2 C14B O3A 101.3(5) 4_565 .
O2 Zn2 C14B O3A -151.9(4) 6 .
O4A Zn2 C14B O3A -174.1(8) . .
C14A Zn2 C14B O3A 1.8(10) . .
O3A Zn2 C14B C11 -19.4(11) . .
O6 Zn2 C14B C11 -29.1(14) 6_655 .
O4 Zn2 C14B C11 -157(3) . .
O8 Zn2 C14B C11 81.9(13) 4_565 .
O2 Zn2 C14B C11 -171.4(12) 6 .
O4A Zn2 C14B C11 166.5(17) . .
C14A Zn2 C14B C11 -17.6(8) . .
O3A Zn2 C14B O3 -7.1(5) . .
O6 Zn2 C14B O3 -16.8(4) 6_655 .
O4 Zn2 C14B O3 -144.7(16) . .
O8 Zn2 C14B O3 94.2(3) 4_565 .
O2 Zn2 C14B O3 -159.0(3) 6 .
O4A Zn2 C14B O3 178.8(6) . .
C14A Zn2 C14B O3 -5.3(10) . .
C1 Ge1 C15 C20 -174.23(19) . .
C22 Ge1 C15 C20 -49.9(2) . .
C8 Ge1 C15 C20 66.8(2) . .
C1 Ge1 C15 C16 15.1(2) . .
C22 Ge1 C15 C16 139.44(19) . .
C8 Ge1 C15 C16 -103.8(2) . .
C20 C15 C16 C17 -1.6(4) . .
Ge1 C15 C16 C17 169.24(19) . .
C15 C16 C17 C18 -2.2(4) . .
C16 C17 C18 C19 3.8(4) . .
C16 C17 C18 C21 -172.7(2) . .
C17 C18 C19 C20 -1.7(4) . .
C21 C18 C19 C20 174.8(2) . .
C18 C19 C20 C15 -2.1(4) . .
C16 C15 C20 C19 3.7(4) . .
Ge1 C15 C20 C19 -167.2(2) . .
Zn1 O5 C21 O6 20.4(4) 1_455 .
Zn1 O5 C21 C18 -157.51(19) 1_455 .
Zn2 O6 C21 O5 -7.9(4) 6_565 .
Zn2 O6 C21 C18 169.99(15) 6_565 .
C19 C18 C21 O5 -30.8(3) . .
C17 C18 C21 O5 145.7(2) . .
C19 C18 C21 O6 151.1(2) . .
C17 C18 C21 O6 -32.4(3) . .
C1 Ge1 C22 C27 -91.7(2) . .
C15 Ge1 C22 C27 143.6(2) . .
C8 Ge1 C22 C27 28.3(2) . .
C1 Ge1 C22 C23 90.2(2) . .
C15 Ge1 C22 C23 -34.5(2) . .
C8 Ge1 C22 C23 -149.8(2) . .
C27 C22 C23 C24 -0.6(4) . .
Ge1 C22 C23 C24 177.5(2) . .
C22 C23 C24 C25 0.1(4) . .
C23 C24 C25 C26 0.1(4) . .
C23 C24 C25 C28 -176.2(2) . .
C24 C25 C26 C27 0.2(4) . .
C28 C25 C26 C27 176.5(3) . .
C25 C26 C27 C22 -0.7(4) . .
C23 C22 C27 C26 0.9(4) . .
Ge1 C22 C27 C26 -177.2(2) . .
Zn1 O7 C28 O8 -27.1(5) 3_655 .
Zn1 O7 C28 C25 153.0(2) 3_655 .
Zn2 O8 C28 O7 15.8(4) 4_565 .
Zn2 O8 C28 C25 -164.30(16) 4_565 .
C24 C25 C28 O7 -19.9(4) . .
C26 C25 C28 O7 163.9(2) . .
C24 C25 C28 O8 160.2(2) . .
C26 C25 C28 O8 -16.0(4) . .
